data_7708302
loop_
_publ_author_name
'Damoc, Madalin'
'Stoica, Alexandru-Constantin'
'Dascalu, Mihaela'
'Asandulesa, Mihai'
'Shova, Sergiu'
'Cazacu, Maria'

_publ_section_title
;
 Dual crystalline-amorphous salen-metal complexes behave like nematic
 droplets with AIEgens vistas.
;
_journal_name_full 'Dalton transactions (Cambridge, England : 2003)'
_journal_paper_doi 10.1039/d1dt01980e
_journal_year 2021
_chemical_formula_moiety '2(C24 H30 Cl4 Cu N2 O3 Si2), C H2 Cl2'
_chemical_formula_sum 'C49 H62 Cl10 Cu2 N4 O6 Si4'
_chemical_formula_weight 1396.96
_space_group_crystal_system monoclinic
_space_group_IT_number 14
_space_group_name_Hall '-P 2ybc'
_space_group_name_H-M_alt 'P 1 21/c 1'
_atom_sites_solution_hydrogens geom
_atom_sites_solution_primary iterative
_audit_creation_date 2020-02-06
_audit_creation_method
;
Olex2 1.2
(compiled 2018.05.29 svn.r3508 for OlexSys, GUI svn.r5506)
;
_audit_update_record
;
2021-08-01 deposited with the CCDC.	2021-08-20 downloaded from the CCDC.
;
_cell_angle_alpha 90
_cell_angle_beta 103.639(6)
_cell_angle_gamma 90
_cell_formula_units_Z 4
_cell_length_a 20.1918(12)
_cell_length_b 12.5700(9)
_cell_length_c 26.0592(14)
_cell_measurement_reflns_used 6121
_cell_measurement_temperature 180.05(10)
_cell_measurement_theta_max 26.9810
_cell_measurement_theta_min 1.9860
_cell_volume 6427.6(7)
_computing_cell_refinement 'CrysAlisPro 1.171.38.46 (Rigaku OD, 2015)'
_computing_data_collection 'CrysAlisPro 1.171.38.46 (Rigaku OD, 2015)'
_computing_data_reduction 'CrysAlisPro 1.171.38.46 (Rigaku OD, 2015)'
_computing_molecular_graphics 'Olex2 (Dolomanov et al., 2009)'
_computing_publication_material 'Olex2 (Dolomanov et al., 2009)'
_computing_structure_refinement 'ShelXL (Sheldrick, 2015)'
_computing_structure_solution 'olex2.solve (Bourhis et al., 2015)'
_diffrn_ambient_environment N~2~
_diffrn_ambient_temperature 180.05(10)
_diffrn_detector 'CCD plate'
_diffrn_detector_area_resol_mean 8.0797
_diffrn_detector_type Eos
_diffrn_measured_fraction_theta_full 0.999
_diffrn_measured_fraction_theta_max 0.999
_diffrn_measurement_details
;
List of Runs (angles in degrees, time in seconds):

  # Type    Start    End  Width  t~exp~   \w     \q     \k     \f   Frames
#--------------------------------------------------------------------------
  1  \w      0.00  89.00   1.00  150.00    --   17.79  19.00   0.00   89
  2  \w      5.00  74.00   1.00  150.00    --   17.79  57.00 -90.00   69
  3  \w      1.00  36.00   1.00  150.00    --   17.79  57.00-150.00   35
  4  \w    -18.00  10.00   1.00  150.00    --  -15.60 -99.00 -60.00   28
  5  \w     65.00  90.00   1.00  150.00    --   17.79-178.00-180.00   25
  6  \w     61.00  90.00   1.00  150.00    --   17.79-178.00 -30.00   29
;
_diffrn_measurement_device 'four-circle diffractometer'
_diffrn_measurement_device_type 'Xcalibur, Eos'
_diffrn_measurement_method '\w scans'
_diffrn_orient_matrix_type 'CrysAlisPro convention (1999,Acta A55,543-557)'
_diffrn_orient_matrix_UB_11 -0.0333977000
_diffrn_orient_matrix_UB_12 -0.0200923000
_diffrn_orient_matrix_UB_13 -0.0099513000
_diffrn_orient_matrix_UB_21 0.0131014000
_diffrn_orient_matrix_UB_22 -0.0525501000
_diffrn_orient_matrix_UB_23 0.0016261000
_diffrn_orient_matrix_UB_31 -0.0044084000
_diffrn_orient_matrix_UB_32 -0.0043479000
_diffrn_orient_matrix_UB_33 0.0261304000
_diffrn_radiation_monochromator graphite
_diffrn_radiation_probe x-ray
_diffrn_radiation_type MoK\a
_diffrn_radiation_wavelength 0.71073
_diffrn_reflns_av_R_equivalents 0.0558
_diffrn_reflns_av_unetI/netI 0.1009
_diffrn_reflns_Laue_measured_fraction_full 0.999
_diffrn_reflns_Laue_measured_fraction_max 0.999
_diffrn_reflns_limit_h_max 24
_diffrn_reflns_limit_h_min -22
_diffrn_reflns_limit_k_max 10
_diffrn_reflns_limit_k_min -14
_diffrn_reflns_limit_l_max 29
_diffrn_reflns_limit_l_min -31
_diffrn_reflns_number 31162
_diffrn_reflns_point_group_measured_fraction_full 0.999
_diffrn_reflns_point_group_measured_fraction_max 0.999
_diffrn_reflns_theta_full 25.027
_diffrn_reflns_theta_max 25.027
_diffrn_reflns_theta_min 1.608
_diffrn_source 'fine-focus sealed X-ray tube'
_diffrn_source_type 'Enhance (Mo) X-ray Source'
_exptl_absorpt_coefficient_mu 1.198
_exptl_absorpt_correction_T_max 1.00000
_exptl_absorpt_correction_T_min 0.51934
_exptl_absorpt_correction_type multi-scan
_exptl_absorpt_process_details
;
CrysAlisPro 1.171.38.46 (Rigaku Oxford Diffraction, 2015)
Empirical absorption correction using spherical harmonics,
 implemented in SCALE3 ABSPACK scaling algorithm.
;
_exptl_crystal_colour 'clear light brown'
_exptl_crystal_colour_lustre clear
_exptl_crystal_colour_modifier light
_exptl_crystal_colour_primary brown
_exptl_crystal_density_diffrn 1.444
_exptl_crystal_description prism
_exptl_crystal_F_000 2864
_exptl_crystal_size_max 0.6
_exptl_crystal_size_mid 0.15
_exptl_crystal_size_min 0.05
_refine_diff_density_max 0.770
_refine_diff_density_min -0.887
_refine_diff_density_rms 0.081
_refine_ls_extinction_method none
_refine_ls_goodness_of_fit_ref 1.039
_refine_ls_hydrogen_treatment constr
_refine_ls_matrix_type full
_refine_ls_number_parameters 686
_refine_ls_number_reflns 11343
_refine_ls_number_restraints 2
_refine_ls_restrained_S_all 1.039
_refine_ls_R_factor_all 0.1042
_refine_ls_R_factor_gt 0.0598
_refine_ls_shift/su_max 0.001
_refine_ls_shift/su_mean 0.000
_refine_ls_structure_factor_coef Fsqd
_refine_ls_weighting_details 'w=1/[\s^2^(Fo^2^)+(0.0381P)^2^] where P=(Fo^2^+2Fc^2^)/3'
_refine_ls_weighting_scheme calc
_refine_ls_wR_factor_gt 0.1066
_refine_ls_wR_factor_ref 0.1239
_reflns_Friedel_coverage 0.000
_reflns_number_gt 7496
_reflns_number_total 11343
_reflns_threshold_expression 'I > 2\s(I)'
_cod_data_source_file d1dt01980e2.cif
_cod_data_source_block md_4171_mada
_cod_database_code 7708302
_shelx_shelxl_version_number 2018/3
_chemical_oxdiff_formula C17H34N4O3Cl2Si2Mn1
_chemical_oxdiff_usercomment DS22
_shelx_space_group_comment
;
The symmetry employed for this shelxl refinement is uniquely defined
by the following loop, which should always be used as a source of
symmetry information in preference to the above space-group names.
They are only intended as comments.
;
_shelx_estimated_absorpt_t_max 0.943
_shelx_estimated_absorpt_t_min 0.533
_reflns_odcompleteness_completeness 99.96
_reflns_odcompleteness_iscentric 1
_reflns_odcompleteness_theta 26.32
_olex2_refinement_description
;
1. Fixed Uiso
 At 1.2 times of:
  All C(H) groups, All C(H,H) groups
 At 1.5 times of:
  All C(H,H,H) groups
2. Restrained distances
 Cl2-C1X \\sim Cl2-C1
 with sigma of 0.01
 Cl1X-C1X \\sim Cl1-C1
 with sigma of 0.01
3. Uiso/Uaniso restraints and constraints
Uanis(Cl1) = Uanis(Cl1X)
Uiso(C1X) = Uiso(C1)
4. Others
 Sof(Cl1X)=Sof(C1X)=Sof(H1XA)=Sof(H1XB)=1-FVAR(1)
 Sof(Cl1)=Sof(C1)=Sof(H1A)=Sof(H1B)=FVAR(1)
5.a Secondary CH2 refined with riding coordinates:
 C8A(H8AA,H8AB), C9A(H9AA,H9AB), C10A(H10A,H10B), C15A(H15A,H15B), C16A(H16A,
 H16B), C17A(H17A,H17B), C8B(H8BA,H8BB), C9B(H9BA,H9BB), C10B(H10C,H10D),
 C15B(H15C,H15D), C16B(H16C,H16D), C17B(H17C,H17D), C1(H1A,H1B), C1X(H1XA,H1XB)
5.b Aromatic/amide H refined with riding coordinates:
 C3A(H3A), C5A(H5A), C7A(H7A), C18A(H18A), C20A(H20A), C22A(H22A), C3B(H3B),
 C5B(H5B), C7B(H7B), C18B(H18B), C20B(H20B), C22B(H22B)
5.c Idealised Me refined as rotating group:
 C11A(H11A,H11B,H11C), C12A(H12A,H12B,H12C), C13A(H13A,H13B,H13C), C14A(H14A,
 H14B,H14C), C11B(H11D,H11E,H11F), C12B(H12D,H12E,H12F), C13B(H13D,H13E,H13F),
 C14B(H14D,H14E,H14F)
;
_olex2_submission_special_instructions 'No special instructions were received'
_oxdiff_exptl_absorpt_empirical_details
;
Empirical correction (ABSPACK) includes:
- Absorption correction using spherical harmonics
- Frame scaling
;
_oxdiff_exptl_absorpt_empirical_full_max 1.487
_oxdiff_exptl_absorpt_empirical_full_min 0.767

loop_
_space_group_symop_operation_xyz
'x, y, z'
'-x, y+1/2, -z+1/2'
'-x, -y, -z'
'x, -y-1/2, z-1/2'

loop_
_atom_site_label
_atom_site_type_symbol
_atom_site_fract_x
_atom_site_fract_y
_atom_site_fract_z
_atom_site_U_iso_or_equiv
_atom_site_adp_type
_atom_site_occupancy
_atom_site_site_symmetry_order
_atom_site_calc_flag
_atom_site_refinement_flags_posn
_atom_site_refinement_flags_adp
_atom_site_refinement_flags_occupancy
_atom_site_disorder_assembly
_atom_site_disorder_group
Cu1A Cu 0.78884(3) 0.63237(5) 0.54072(2) 0.03060(17) Uani 1 1 d . . . . .
Cl1A Cl 0.66514(6) 0.80328(12) 0.65003(5) 0.0441(4) Uani 1 1 d . . . . .
Cl2A Cl 0.88445(8) 1.03857(14) 0.74020(5) 0.0652(5) Uani 1 1 d . . . . .
Cl3A Cl 0.89198(7) 0.58236(14) 0.39660(5) 0.0558(4) Uani 1 1 d . . . . .
Cl4A Cl 0.64693(7) 0.50243(12) 0.26750(4) 0.0457(4) Uani 1 1 d . . . . .
Si1A Si 0.91564(7) 0.33380(13) 0.66111(5) 0.0370(4) Uani 1 1 d . . . . .
Si2A Si 0.76113(7) 0.25955(13) 0.61739(5) 0.0378(4) Uani 1 1 d . . . . .
O1A O 0.75540(15) 0.7074(3) 0.59233(12) 0.0373(9) Uani 1 1 d . . . . .
O2A O 0.81627(14) 0.5948(3) 0.47837(11) 0.0347(9) Uani 1 1 d . . . . .
O3A O 0.83510(16) 0.3170(3) 0.63641(14) 0.0513(10) Uani 1 1 d . . . . .
N1A N 0.88392(18) 0.6646(3) 0.57586(14) 0.0321(10) Uani 1 1 d . . . . .
N2A N 0.69897(17) 0.5679(3) 0.51542(13) 0.0261(9) Uani 1 1 d . . . . .
C1A C 0.7863(2) 0.7783(4) 0.62488(17) 0.0297(12) Uani 1 1 d . . . . .
C2A C 0.7496(2) 0.8375(4) 0.65521(16) 0.0304(12) Uani 1 1 d . . . . .
C3A C 0.7788(3) 0.9175(4) 0.68903(18) 0.0404(14) Uani 1 1 d . . . . .
H3A H 0.752509 0.956814 0.707096 0.049 Uiso 1 1 calc R . . . .
C4A C 0.8478(3) 0.9391(4) 0.69602(17) 0.0386(14) Uani 1 1 d . . . . .
C5A C 0.8865(3) 0.8820(4) 0.66928(17) 0.0369(13) Uani 1 1 d . . . . .
H5A H 0.932695 0.896763 0.674486 0.044 Uiso 1 1 calc R . . . .
C6A C 0.8570(2) 0.8008(4) 0.63390(17) 0.0330(13) Uani 1 1 d . . . . .
C7A C 0.9016(2) 0.7353(4) 0.61137(17) 0.0335(13) Uani 1 1 d . . . . .
H7A H 0.948157 0.745993 0.624139 0.040 Uiso 1 1 calc R . . . .
C8A C 0.9374(2) 0.5965(4) 0.56354(18) 0.0366(14) Uani 1 1 d . . . . .
H8AA H 0.981825 0.622113 0.582216 0.044 Uiso 1 1 calc R . . . .
H8AB H 0.935091 0.599273 0.525964 0.044 Uiso 1 1 calc R . . . .
C9A C 0.9278(2) 0.4830(4) 0.57975(18) 0.0351(13) Uani 1 1 d . . . . .
H9AA H 0.959731 0.437840 0.567385 0.042 Uiso 1 1 calc R . . . .
H9AB H 0.882157 0.459992 0.562293 0.042 Uiso 1 1 calc R . . . .
C10A C 0.9379(2) 0.4667(4) 0.63974(17) 0.0385(14) Uani 1 1 d . . . . .
H10A H 0.910642 0.519247 0.652731 0.046 Uiso 1 1 calc R . . . .
H10B H 0.985251 0.480751 0.656505 0.046 Uiso 1 1 calc R . . . .
C11A C 0.9332(3) 0.3330(6) 0.73450(19) 0.075(2) Uani 1 1 d . . . . .
H11A H 0.915794 0.268571 0.746114 0.113 Uiso 1 1 calc GR . . . .
H11B H 0.911289 0.393072 0.746238 0.113 Uiso 1 1 calc GR . . . .
H11C H 0.981428 0.337120 0.748991 0.113 Uiso 1 1 calc GR . . . .
C12A C 0.9638(3) 0.2272(5) 0.6371(2) 0.0663(19) Uani 1 1 d . . . . .
H12A H 0.953314 0.228088 0.599203 0.099 Uiso 1 1 calc GR . . . .
H12B H 0.951387 0.159515 0.649078 0.099 Uiso 1 1 calc GR . . . .
H12C H 1.011791 0.238699 0.650557 0.099 Uiso 1 1 calc GR . . . .
C13A C 0.7260(3) 0.2343(5) 0.6762(2) 0.0582(18) Uani 1 1 d . . . . .
H13A H 0.716374 0.300897 0.690981 0.087 Uiso 1 1 calc GR . . . .
H13B H 0.758665 0.195326 0.702126 0.087 Uiso 1 1 calc GR . . . .
H13C H 0.684715 0.193637 0.665861 0.087 Uiso 1 1 calc GR . . . .
C14A C 0.7694(3) 0.1333(5) 0.5825(2) 0.0548(16) Uani 1 1 d . . . . .
H14A H 0.801319 0.087501 0.605375 0.082 Uiso 1 1 calc GR . . . .
H14B H 0.785369 0.148345 0.551340 0.082 Uiso 1 1 calc GR . . . .
H14C H 0.725819 0.098865 0.572687 0.082 Uiso 1 1 calc GR . . . .
C15A C 0.7067(2) 0.3533(4) 0.57117(18) 0.0342(13) Uani 1 1 d . . . . .
H15A H 0.726526 0.363727 0.541093 0.041 Uiso 1 1 calc R . . . .
H15B H 0.662283 0.320771 0.558240 0.041 Uiso 1 1 calc R . . . .
C16A C 0.6967(2) 0.4616(4) 0.59421(17) 0.0327(13) Uani 1 1 d . . . . .
H16A H 0.741059 0.490939 0.610511 0.039 Uiso 1 1 calc R . . . .
H16B H 0.672260 0.451927 0.621788 0.039 Uiso 1 1 calc R . . . .
C17A C 0.6579(2) 0.5420(4) 0.55441(17) 0.0311(12) Uani 1 1 d . . . . .
H17A H 0.614289 0.512475 0.536294 0.037 Uiso 1 1 calc R . . . .
H17B H 0.649630 0.606148 0.572577 0.037 Uiso 1 1 calc R . . . .
C18A C 0.6726(2) 0.5446(4) 0.46693(17) 0.0262(11) Uani 1 1 d . . . . .
H18A H 0.628022 0.519686 0.458757 0.031 Uiso 1 1 calc R . . . .
C19A C 0.7063(2) 0.5539(4) 0.42384(16) 0.0232(11) Uani 1 1 d . . . . .
C20A C 0.6667(2) 0.5350(4) 0.37259(16) 0.0295(12) Uani 1 1 d . . . . .
H20A H 0.619980 0.524761 0.367149 0.035 Uiso 1 1 calc R . . . .
C21A C 0.6966(2) 0.5315(4) 0.33073(17) 0.0320(12) Uani 1 1 d . . . . .
C22A C 0.7661(2) 0.5464(4) 0.33762(18) 0.0354(13) Uani 1 1 d . . . . .
H22A H 0.786256 0.542781 0.309033 0.043 Uiso 1 1 calc R . . . .
C23A C 0.8047(2) 0.5667(4) 0.38750(18) 0.0329(13) Uani 1 1 d . . . . .
C24A C 0.7763(2) 0.5737(4) 0.43238(18) 0.0296(12) Uani 1 1 d . . . . .
Cu1B Cu 0.59765(3) 0.04237(5) 0.38219(2) 0.02788(16) Uani 1 1 d . . . . .
Cl1B Cl 0.50645(7) 0.30918(11) 0.47363(5) 0.0464(4) Uani 1 1 d . . . . .
Cl2B Cl 0.55107(7) 0.06997(14) 0.64957(4) 0.0537(4) Uani 1 1 d . . . . .
Cl3B Cl 0.57533(7) -0.23838(11) 0.25978(5) 0.0486(4) Uani 1 1 d . . . . .
Cl4B Cl 0.51300(6) 0.04052(12) 0.09826(4) 0.0406(4) Uani 1 1 d . . . . .
Si1B Si 0.85576(7) -0.03723(14) 0.46319(6) 0.0417(4) Uani 1 1 d . . . . .
Si2B Si 0.84009(8) 0.19510(14) 0.41463(5) 0.0420(4) Uani 1 1 d . . . . .
O1B O 0.56443(15) 0.1310(3) 0.42941(11) 0.0318(8) Uani 1 1 d . . . . .
O2B O 0.60188(16) -0.0494(3) 0.32491(11) 0.0329(8) Uani 1 1 d . . . . .
O3B O 0.83109(17) 0.0806(3) 0.44117(13) 0.0486(10) Uani 1 1 d . . . . .
N1B N 0.62323(18) -0.0724(3) 0.43469(14) 0.0269(9) Uani 1 1 d . . . . .
N2B N 0.60585(18) 0.1692(3) 0.33966(13) 0.0274(9) Uani 1 1 d . . . . .
C1B C 0.5639(2) 0.1142(4) 0.47838(17) 0.0261(11) Uani 1 1 d . . . . .
C2B C 0.5365(2) 0.1934(4) 0.50658(17) 0.0297(12) Uani 1 1 d . . . . .
C3B C 0.5341(2) 0.1805(4) 0.55854(17) 0.0347(13) Uani 1 1 d . . . . .
H3B H 0.516994 0.234514 0.576149 0.042 Uiso 1 1 calc R . . . .
C4B C 0.5573(2) 0.0866(5) 0.58445(17) 0.0344(14) Uani 1 1 d . . . . .
C5B C 0.5834(2) 0.0069(4) 0.55932(18) 0.0367(14) Uani 1 1 d . . . . .
H5B H 0.598770 -0.055670 0.577261 0.044 Uiso 1 1 calc R . . . .
C6B C 0.5872(2) 0.0194(4) 0.50635(17) 0.0268(12) Uani 1 1 d . . . . .
C7B C 0.6151(2) -0.0675(4) 0.48230(18) 0.0304(12) Uani 1 1 d . . . . .
H7B H 0.628780 -0.126866 0.503447 0.036 Uiso 1 1 calc R . . . .
C8B C 0.6577(2) -0.1676(4) 0.4201(2) 0.0367(13) Uani 1 1 d . . . . .
H8BA H 0.632094 -0.195106 0.386488 0.044 Uiso 1 1 calc R . . . .
H8BB H 0.659698 -0.222590 0.446574 0.044 Uiso 1 1 calc R . . . .
C9B C 0.7293(2) -0.1386(4) 0.41622(18) 0.0364(13) Uani 1 1 d . . . . .
H9BA H 0.726598 -0.079022 0.392138 0.044 Uiso 1 1 calc R . . . .
H9BB H 0.748567 -0.198299 0.401187 0.044 Uiso 1 1 calc R . . . .
C10B C 0.7778(2) -0.1088(4) 0.46930(18) 0.0378(13) Uani 1 1 d . . . . .
H10C H 0.791097 -0.173348 0.489477 0.045 Uiso 1 1 calc R . . . .
H10D H 0.753176 -0.064620 0.489081 0.045 Uiso 1 1 calc R . . . .
C11B C 0.9160(3) -0.0247(5) 0.5284(2) 0.065(2) Uani 1 1 d . . . . .
H11D H 0.949747 0.028101 0.526512 0.097 Uiso 1 1 calc GR . . . .
H11E H 0.937978 -0.091844 0.538254 0.097 Uiso 1 1 calc GR . . . .
H11F H 0.891675 -0.003760 0.554250 0.097 Uiso 1 1 calc GR . . . .
C12B C 0.8971(3) -0.1054(6) 0.4160(2) 0.078(2) Uani 1 1 d . . . . .
H12D H 0.865834 -0.109149 0.382019 0.117 Uiso 1 1 calc GR . . . .
H12E H 0.910118 -0.175973 0.428426 0.117 Uiso 1 1 calc GR . . . .
H12F H 0.936922 -0.066259 0.413054 0.117 Uiso 1 1 calc GR . . . .
C13B C 0.9031(3) 0.1824(6) 0.3728(2) 0.070(2) Uani 1 1 d . . . . .
H13D H 0.947007 0.164801 0.394649 0.105 Uiso 1 1 calc GR . . . .
H13E H 0.906004 0.248684 0.355086 0.105 Uiso 1 1 calc GR . . . .
H13F H 0.888710 0.127347 0.347042 0.105 Uiso 1 1 calc GR . . . .
C14B C 0.8707(3) 0.2921(5) 0.4682(2) 0.0680(19) Uani 1 1 d . . . . .
H14D H 0.838644 0.296428 0.490069 0.102 Uiso 1 1 calc GR . . . .
H14E H 0.875318 0.360716 0.453240 0.102 Uiso 1 1 calc GR . . . .
H14F H 0.914173 0.269569 0.489149 0.102 Uiso 1 1 calc GR . . . .
C15B C 0.7559(2) 0.2336(4) 0.37364(17) 0.0406(14) Uani 1 1 d . . . . .
H15C H 0.761477 0.297804 0.354399 0.049 Uiso 1 1 calc R . . . .
H15D H 0.740406 0.177961 0.347841 0.049 Uiso 1 1 calc R . . . .
C16B C 0.7005(2) 0.2535(4) 0.40339(17) 0.0376(13) Uani 1 1 d . . . . .
H16C H 0.699626 0.194015 0.426914 0.045 Uiso 1 1 calc R . . . .
H16D H 0.712330 0.316644 0.425023 0.045 Uiso 1 1 calc R . . . .
C17B C 0.6293(2) 0.2682(4) 0.36817(17) 0.0355(13) Uani 1 1 d . . . . .
H17C H 0.598019 0.288319 0.389576 0.043 Uiso 1 1 calc R . . . .
H17D H 0.629956 0.324916 0.343039 0.043 Uiso 1 1 calc R . . . .
C18B C 0.5933(2) 0.1697(4) 0.28907(17) 0.0293(12) Uani 1 1 d . . . . .
H18B H 0.596282 0.234893 0.272886 0.035 Uiso 1 1 calc R . . . .
C19B C 0.5751(2) 0.0794(4) 0.25513(17) 0.0265(11) Uani 1 1 d . . . . .
C20B C 0.5540(2) 0.0986(4) 0.20061(17) 0.0311(12) Uani 1 1 d . . . . .
H20B H 0.549843 0.167918 0.187825 0.037 Uiso 1 1 calc R . . . .
C21B C 0.5394(2) 0.0144(4) 0.16639(17) 0.0295(12) Uani 1 1 d . . . . .
C22B C 0.5450(2) -0.0895(4) 0.18362(18) 0.0329(13) Uani 1 1 d . . . . .
H22B H 0.535004 -0.145488 0.159739 0.039 Uiso 1 1 calc R . . . .
C23B C 0.5659(2) -0.1086(4) 0.23741(18) 0.0306(12) Uani 1 1 d . . . . .
C24B C 0.5813(2) -0.0255(4) 0.27499(18) 0.0270(12) Uani 1 1 d . . . . .
Cl1 Cl 0.8574(4) -0.1464(6) 0.2540(3) 0.1388(19) Uani 0.462(4) 1 d D . P A 1
Cl1X Cl 0.8228(3) -0.2037(5) 0.2780(2) 0.1388(19) Uani 0.538(4) 1 d D . P A 2
Cl2 Cl 0.75729(13) 0.0012(2) 0.26502(11) 0.1451(10) Uani 1 1 d D . . . .
C1 C 0.7730(7) -0.1035(11) 0.2350(5) 0.089(4) Uiso 0.462(4) 1 d D . P A 1
H1A H 0.761842 -0.089591 0.197358 0.106 Uiso 0.462(4) 1 calc R . P A 1
H1B H 0.743548 -0.160351 0.241508 0.106 Uiso 0.462(4) 1 calc R . P A 1
C1X C 0.7491(6) -0.1276(9) 0.2642(5) 0.089(4) Uiso 0.538(4) 1 d D . P A 2
H1XA H 0.722601 -0.147917 0.229493 0.106 Uiso 0.538(4) 1 calc R . P A 2
H1XB H 0.722646 -0.146613 0.289405 0.106 Uiso 0.538(4) 1 calc R . P A 2

loop_
_atom_site_aniso_label
_atom_site_aniso_U_11
_atom_site_aniso_U_22
_atom_site_aniso_U_33
_atom_site_aniso_U_23
_atom_site_aniso_U_13
_atom_site_aniso_U_12
Cu1A 0.0258(3) 0.0364(4) 0.0311(3) -0.0047(3) 0.0097(3) -0.0035(3)
Cl1A 0.0418(8) 0.0536(10) 0.0409(7) 0.0045(7) 0.0174(6) 0.0096(7)
Cl2A 0.0871(12) 0.0555(12) 0.0504(9) -0.0227(8) 0.0107(8) -0.0111(10)
Cl3A 0.0388(8) 0.0861(13) 0.0490(8) -0.0162(8) 0.0236(6) -0.0134(9)
Cl4A 0.0558(9) 0.0505(10) 0.0275(7) 0.0015(7) 0.0031(6) -0.0096(8)
Si1A 0.0292(8) 0.0443(11) 0.0359(8) -0.0055(7) 0.0044(6) -0.0004(8)
Si2A 0.0307(8) 0.0385(10) 0.0432(8) 0.0054(8) 0.0063(6) -0.0035(8)
O1A 0.032(2) 0.041(2) 0.043(2) -0.0152(19) 0.0164(16) -0.0053(18)
O2A 0.0250(19) 0.049(3) 0.0307(18) -0.0053(17) 0.0085(15) -0.0054(18)
O3A 0.028(2) 0.049(3) 0.071(2) 0.003(2) 0.0012(17) -0.005(2)
N1A 0.025(2) 0.043(3) 0.030(2) 0.000(2) 0.0098(18) -0.003(2)
N2A 0.024(2) 0.031(3) 0.025(2) 0.0009(19) 0.0094(17) 0.001(2)
C1A 0.037(3) 0.028(3) 0.026(3) 0.002(2) 0.011(2) -0.002(3)
C2A 0.036(3) 0.034(3) 0.022(2) 0.004(2) 0.009(2) 0.005(3)
C3A 0.066(4) 0.028(3) 0.028(3) 0.003(3) 0.014(3) 0.009(3)
C4A 0.054(4) 0.032(4) 0.027(3) -0.005(2) 0.002(2) -0.007(3)
C5A 0.039(3) 0.041(4) 0.030(3) 0.002(3) 0.008(2) -0.002(3)
C6A 0.037(3) 0.039(4) 0.023(2) -0.002(2) 0.006(2) -0.004(3)
C7A 0.028(3) 0.045(4) 0.027(3) -0.003(3) 0.006(2) -0.007(3)
C8A 0.020(3) 0.056(4) 0.035(3) -0.007(3) 0.009(2) -0.006(3)
C9A 0.023(3) 0.037(4) 0.046(3) -0.007(3) 0.010(2) 0.002(3)
C10A 0.032(3) 0.046(4) 0.033(3) -0.005(3) 0.001(2) -0.002(3)
C11A 0.102(5) 0.077(6) 0.041(3) -0.006(4) 0.004(3) -0.025(5)
C12A 0.058(4) 0.061(5) 0.088(4) 0.011(4) 0.035(3) 0.019(4)
C13A 0.050(4) 0.068(5) 0.061(4) 0.017(4) 0.020(3) -0.003(4)
C14A 0.060(4) 0.044(4) 0.060(4) 0.001(3) 0.012(3) -0.001(3)
C15A 0.030(3) 0.032(3) 0.038(3) 0.001(3) 0.003(2) -0.002(3)
C16A 0.023(3) 0.046(4) 0.030(3) 0.005(3) 0.008(2) -0.005(3)
C17A 0.019(3) 0.040(3) 0.036(3) -0.001(3) 0.009(2) -0.002(3)
C18A 0.024(3) 0.017(3) 0.040(3) 0.009(2) 0.011(2) 0.005(2)
C19A 0.026(3) 0.017(3) 0.026(2) -0.003(2) 0.005(2) 0.001(2)
C20A 0.031(3) 0.024(3) 0.032(3) 0.003(2) 0.005(2) -0.004(2)
C21A 0.040(3) 0.027(3) 0.026(3) 0.000(2) 0.002(2) -0.004(3)
C22A 0.042(3) 0.034(3) 0.035(3) 0.005(3) 0.018(2) 0.000(3)
C23A 0.030(3) 0.034(3) 0.037(3) -0.002(3) 0.011(2) -0.003(3)
C24A 0.035(3) 0.021(3) 0.033(3) 0.001(2) 0.009(2) 0.001(3)
Cu1B 0.0367(4) 0.0197(4) 0.0288(3) 0.0019(3) 0.0111(3) 0.0004(3)
Cl1B 0.0659(10) 0.0371(9) 0.0350(7) 0.0003(6) 0.0098(6) 0.0187(8)
Cl2B 0.0499(9) 0.0853(13) 0.0255(7) 0.0053(7) 0.0081(6) -0.0052(9)
Cl3B 0.0697(10) 0.0237(8) 0.0557(8) -0.0044(7) 0.0214(7) -0.0043(8)
Cl4B 0.0350(7) 0.0565(10) 0.0293(6) -0.0082(7) 0.0053(5) 0.0022(7)
Si1B 0.0334(9) 0.0438(11) 0.0515(9) -0.0025(8) 0.0170(7) 0.0044(8)
Si2B 0.0443(10) 0.0473(11) 0.0342(8) 0.0009(8) 0.0089(7) -0.0154(9)
O1B 0.045(2) 0.028(2) 0.0247(17) 0.0050(16) 0.0132(15) 0.0071(18)
O2B 0.047(2) 0.022(2) 0.0320(19) -0.0012(16) 0.0141(15) -0.0024(17)
O3B 0.046(2) 0.045(3) 0.058(2) 0.006(2) 0.0172(18) 0.000(2)
N1B 0.024(2) 0.020(2) 0.039(2) 0.0046(19) 0.0113(18) -0.0003(19)
N2B 0.034(2) 0.020(2) 0.028(2) -0.0008(19) 0.0057(17) -0.002(2)
C1B 0.021(3) 0.028(3) 0.028(3) -0.003(2) 0.004(2) -0.005(2)
C2B 0.028(3) 0.030(3) 0.029(3) 0.002(2) 0.003(2) 0.000(2)
C3B 0.030(3) 0.046(4) 0.028(3) -0.010(3) 0.006(2) -0.008(3)
C4B 0.027(3) 0.056(4) 0.020(2) 0.004(3) 0.006(2) -0.009(3)
C5B 0.028(3) 0.045(4) 0.034(3) 0.018(3) 0.002(2) -0.003(3)
C6B 0.023(3) 0.029(3) 0.026(3) 0.002(2) 0.003(2) -0.004(2)
C7B 0.021(3) 0.028(3) 0.041(3) 0.012(2) 0.006(2) -0.002(2)
C8B 0.046(3) 0.017(3) 0.048(3) 0.003(3) 0.014(3) 0.005(3)
C9B 0.038(3) 0.026(3) 0.049(3) 0.003(3) 0.018(3) 0.012(3)
C10B 0.033(3) 0.030(3) 0.051(3) 0.011(3) 0.010(2) 0.010(3)
C11B 0.038(4) 0.088(6) 0.066(4) 0.012(4) 0.009(3) 0.000(4)
C12B 0.051(4) 0.094(6) 0.098(5) -0.034(5) 0.035(4) 0.006(4)
C13B 0.052(4) 0.106(6) 0.055(4) 0.011(4) 0.019(3) -0.019(4)
C14B 0.079(5) 0.066(5) 0.051(4) -0.009(4) -0.003(3) -0.017(4)
C15B 0.045(3) 0.046(4) 0.035(3) 0.003(3) 0.016(2) -0.013(3)
C16B 0.052(3) 0.027(3) 0.032(3) -0.006(3) 0.006(2) -0.009(3)
C17B 0.057(4) 0.021(3) 0.029(3) -0.003(2) 0.011(2) -0.001(3)
C18B 0.036(3) 0.021(3) 0.032(3) 0.005(2) 0.009(2) 0.001(2)
C19B 0.026(3) 0.019(3) 0.036(3) -0.004(2) 0.012(2) -0.002(2)
C20B 0.031(3) 0.032(3) 0.033(3) 0.000(2) 0.011(2) 0.001(3)
C21B 0.026(3) 0.039(4) 0.023(2) -0.004(2) 0.007(2) 0.000(3)
C22B 0.026(3) 0.035(4) 0.039(3) -0.015(3) 0.011(2) -0.005(3)
C23B 0.031(3) 0.024(3) 0.041(3) -0.006(2) 0.016(2) -0.004(2)
C24B 0.024(3) 0.027(3) 0.032(3) -0.006(2) 0.011(2) -0.007(2)
Cl1 0.191(5) 0.100(4) 0.102(4) -0.036(3) -0.011(2) 0.044(3)
Cl1X 0.191(5) 0.100(4) 0.102(4) -0.036(3) -0.011(2) 0.044(3)
Cl2 0.112(2) 0.132(3) 0.186(3) -0.020(2) 0.0255(18) 0.0212(19)

loop_
_atom_type_symbol
_atom_type_description
_atom_type_scat_dispersion_real
_atom_type_scat_dispersion_imag
_atom_type_scat_source
C C 0.0033 0.0016 'International Tables Vol C Tables 4.2.6.8 and 6.1.1.4'
H H 0.0000 0.0000 'International Tables Vol C Tables 4.2.6.8 and 6.1.1.4'
Cl Cl 0.1484 0.1585 'International Tables Vol C Tables 4.2.6.8 and 6.1.1.4'
Cu Cu 0.3201 1.2651 'International Tables Vol C Tables 4.2.6.8 and 6.1.1.4'
N N 0.0061 0.0033 'International Tables Vol C Tables 4.2.6.8 and 6.1.1.4'
O O 0.0106 0.0060 'International Tables Vol C Tables 4.2.6.8 and 6.1.1.4'
Si Si 0.0817 0.0704 'International Tables Vol C Tables 4.2.6.8 and 6.1.1.4'

loop_
_geom_angle_atom_site_label_1
_geom_angle_atom_site_label_2
_geom_angle_atom_site_label_3
_geom_angle
_geom_angle_site_symmetry_1
_geom_angle_site_symmetry_3
_geom_angle_publ_flag
O1A Cu1A O2A 163.43(15) . . ?
O1A Cu1A N1A 92.25(15) . . ?
O1A Cu1A N2A 89.30(14) . . ?
O2A Cu1A N1A 90.01(14) . . ?
O2A Cu1A N2A 92.47(13) . . ?
N2A Cu1A N1A 165.97(17) . . ?
O3A Si1A C10A 106.9(2) . . ?
O3A Si1A C11A 109.8(2) . . ?
O3A Si1A C12A 109.3(3) . . ?
C10A Si1A C11A 108.3(3) . . ?
C10A Si1A C12A 111.6(2) . . ?
C12A Si1A C11A 110.9(3) . . ?
O3A Si2A C13A 109.0(2) . . ?
O3A Si2A C14A 110.3(2) . . ?
O3A Si2A C15A 106.1(2) . . ?
C14A Si2A C13A 110.7(3) . . ?
C15A Si2A C13A 111.1(2) . . ?
C15A Si2A C14A 109.5(2) . . ?
C1A O1A Cu1A 128.0(3) . . ?
C24A O2A Cu1A 126.6(3) . . ?
Si1A O3A Si2A 160.9(3) . . ?
C7A N1A Cu1A 124.0(3) . . ?
C7A N1A C8A 118.1(4) . . ?
C8A N1A Cu1A 117.7(3) . . ?
C17A N2A Cu1A 118.8(3) . . ?
C18A N2A Cu1A 124.2(3) . . ?
C18A N2A C17A 117.0(4) . . ?
O1A C1A C2A 119.8(4) . . ?
O1A C1A C6A 124.0(4) . . ?
C2A C1A C6A 116.1(4) . . ?
C1A C2A Cl1A 117.4(4) . . ?
C3A C2A Cl1A 119.8(4) . . ?
C3A C2A C1A 122.8(5) . . ?
C2A C3A C4A 119.5(5) . . ?
C3A C4A Cl2A 118.9(4) . . ?
C5A C4A Cl2A 120.6(4) . . ?
C5A C4A C3A 120.4(5) . . ?
C4A C5A C6A 120.7(5) . . ?
C1A C6A C7A 121.2(5) . . ?
C5A C6A C1A 120.4(4) . . ?
C5A C6A C7A 118.1(4) . . ?
N1A C7A C6A 126.8(4) . . ?
N1A C8A C9A 109.8(4) . . ?
C8A C9A C10A 114.4(4) . . ?
C9A C10A Si1A 116.2(4) . . ?
C16A C15A Si2A 115.3(3) . . ?
C15A C16A C17A 114.8(4) . . ?
N2A C17A C16A 109.3(3) . . ?
N2A C18A C19A 125.7(4) . . ?
C20A C19A C18A 117.2(4) . . ?
C24A C19A C18A 122.2(4) . . ?
C24A C19A C20A 120.5(4) . . ?
C21A C20A C19A 120.3(4) . . ?
C20A C21A Cl4A 119.6(4) . . ?
C20A C21A C22A 121.1(4) . . ?
C22A C21A Cl4A 119.2(3) . . ?
C23A C22A C21A 118.6(4) . . ?
C22A C23A Cl3A 118.8(3) . . ?
C22A C23A C24A 122.8(4) . . ?
C24A C23A Cl3A 118.3(4) . . ?
O2A C24A C19A 124.4(4) . . ?
O2A C24A C23A 119.1(4) . . ?
C19A C24A C23A 116.5(4) . . ?
O1B Cu1B O2B 162.33(13) . . ?
O1B Cu1B N1B 93.12(14) . . ?
O1B Cu1B N2B 88.82(14) . . ?
O2B Cu1B N1B 92.73(15) . . ?
O2B Cu1B N2B 91.38(14) . . ?
N2B Cu1B N1B 159.92(15) . . ?
O3B Si1B C10B 106.1(2) . . ?
O3B Si1B C11B 109.1(3) . . ?
O3B Si1B C12B 109.6(3) . . ?
C11B Si1B C10B 110.6(2) . . ?
C11B Si1B C12B 110.3(3) . . ?
C12B Si1B C10B 111.0(3) . . ?
O3B Si2B C13B 109.4(3) . . ?
O3B Si2B C14B 108.3(2) . . ?
O3B Si2B C15B 107.4(2) . . ?
C14B Si2B C13B 110.2(3) . . ?
C15B Si2B C13B 110.2(2) . . ?
C15B Si2B C14B 111.3(3) . . ?
C1B O1B Cu1B 129.1(3) . . ?
C24B O2B Cu1B 125.4(3) . . ?
Si1B O3B Si2B 154.5(2) . . ?
C7B N1B Cu1B 124.1(3) . . ?
C7B N1B C8B 117.4(4) . . ?
C8B N1B Cu1B 118.5(3) . . ?
C17B N2B Cu1B 117.4(3) . . ?
C18B N2B Cu1B 124.0(3) . . ?
C18B N2B C17B 118.5(4) . . ?
O1B C1B C2B 119.3(5) . . ?
O1B C1B C6B 124.3(4) . . ?
C6B C1B C2B 116.4(4) . . ?
C1B C2B Cl1B 117.8(3) . . ?
C3B C2B Cl1B 119.9(4) . . ?
C3B C2B C1B 122.3(5) . . ?
C2B C3B C4B 119.5(5) . . ?
C3B C4B Cl2B 118.9(4) . . ?
C5B C4B Cl2B 120.2(4) . . ?
C5B C4B C3B 121.0(4) . . ?
C4B C5B C6B 120.2(5) . . ?
C1B C6B C7B 122.1(4) . . ?
C5B C6B C1B 120.6(5) . . ?
C5B C6B C7B 117.3(5) . . ?
N1B C7B C6B 127.3(5) . . ?
N1B C8B C9B 109.6(4) . . ?
C8B C9B C10B 114.3(4) . . ?
C9B C10B Si1B 114.4(3) . . ?
C16B C15B Si2B 115.8(3) . . ?
C17B C16B C15B 114.5(4) . . ?
N2B C17B C16B 110.4(4) . . ?
N2B C18B C19B 126.2(5) . . ?
C20B C19B C18B 117.5(5) . . ?
C20B C19B C24B 120.7(5) . . ?
C24B C19B C18B 121.8(4) . . ?
C21B C20B C19B 119.6(5) . . ?
C20B C21B Cl4B 118.7(4) . . ?
C20B C21B C22B 122.1(4) . . ?
C22B C21B Cl4B 119.2(4) . . ?
C21B C22B C23B 118.4(5) . . ?
C22B C23B Cl3B 119.2(4) . . ?
C22B C23B C24B 122.5(5) . . ?
C24B C23B Cl3B 118.3(4) . . ?
O2B C24B C19B 124.1(4) . . ?
O2B C24B C23B 119.1(5) . . ?
C19B C24B C23B 116.7(4) . . ?
Cl2 C1 Cl1 114.2(8) . . ?
Cl2 C1X Cl1X 117.9(7) . . ?

loop_
_geom_bond_atom_site_label_1
_geom_bond_atom_site_label_2
_geom_bond_distance
_geom_bond_site_symmetry_2
_geom_bond_publ_flag
Cu1A O1A 1.893(3) . ?
Cu1A O2A 1.896(3) . ?
Cu1A N1A 1.965(4) . ?
Cu1A N2A 1.955(4) . ?
Cl1A C2A 1.733(5) . ?
Cl2A C4A 1.742(5) . ?
Cl3A C23A 1.734(5) . ?
Cl4A C21A 1.754(5) . ?
Si1A O3A 1.616(3) . ?
Si1A C10A 1.849(5) . ?
Si1A C11A 1.861(5) . ?
Si1A C12A 1.849(5) . ?
Si2A O3A 1.627(4) . ?
Si2A C13A 1.862(5) . ?
Si2A C14A 1.856(6) . ?
Si2A C15A 1.850(5) . ?
O1A C1A 1.285(5) . ?
O2A C24A 1.305(5) . ?
N1A C7A 1.272(6) . ?
N1A C8A 1.471(6) . ?
N2A C17A 1.490(5) . ?
N2A C18A 1.283(5) . ?
C1A C2A 1.415(6) . ?
C1A C6A 1.420(6) . ?
C2A C3A 1.375(7) . ?
C3A C4A 1.389(7) . ?
C4A C5A 1.367(6) . ?
C5A C6A 1.409(6) . ?
C6A C7A 1.444(6) . ?
C8A C9A 1.513(7) . ?
C9A C10A 1.542(6) . ?
C15A C16A 1.520(7) . ?
C16A C17A 1.525(6) . ?
C18A C19A 1.448(5) . ?
C19A C20A 1.406(6) . ?
C19A C24A 1.400(6) . ?
C20A C21A 1.366(6) . ?
C21A C22A 1.385(6) . ?
C22A C23A 1.372(6) . ?
C23A C24A 1.421(6) . ?
Cu1B O1B 1.896(3) . ?
Cu1B O2B 1.905(3) . ?
Cu1B N1B 1.971(4) . ?
Cu1B N2B 1.971(4) . ?
Cl1B C2B 1.726(5) . ?
Cl2B C4B 1.743(4) . ?
Cl3B C23B 1.728(5) . ?
Cl4B C21B 1.760(4) . ?
Si1B O3B 1.623(4) . ?
Si1B C10B 1.853(5) . ?
Si1B C11B 1.849(5) . ?
Si1B C12B 1.852(5) . ?
Si2B O3B 1.626(4) . ?
Si2B C13B 1.868(5) . ?
Si2B C14B 1.847(6) . ?
Si2B C15B 1.846(5) . ?
O1B C1B 1.296(5) . ?
O2B C24B 1.304(5) . ?
N1B C7B 1.291(5) . ?
N1B C8B 1.478(6) . ?
N2B C17B 1.470(6) . ?
N2B C18B 1.282(5) . ?
C1B C2B 1.423(6) . ?
C1B C6B 1.418(6) . ?
C2B C3B 1.376(6) . ?
C3B C4B 1.386(7) . ?
C4B C5B 1.369(7) . ?
C5B C6B 1.409(6) . ?
C6B C7B 1.439(6) . ?
C8B C9B 1.518(6) . ?
C9B C10B 1.540(6) . ?
C15B C16B 1.525(6) . ?
C16B C17B 1.523(6) . ?
C18B C19B 1.432(6) . ?
C19B C20B 1.404(6) . ?
C19B C24B 1.412(6) . ?
C20B C21B 1.370(6) . ?
C21B C22B 1.377(7) . ?
C22B C23B 1.386(6) . ?
C23B C24B 1.414(6) . ?
Cl1 C1 1.744(11) . ?
Cl1X C1X 1.733(10) . ?
Cl2 C1 1.600(11) . ?
Cl2 C1X 1.627(11) . ?
